data_1558078
loop_
_publ_author_name
'He, Mian'
'Guo, Fu-Sheng'
'Tang, Jinkui'
'Mansikkam\"aki, Akseli'
'Layfield, Richard A.'

_publ_section_title
;
 Fulvalene as a platform for the synthesis of a dimetallic dysprosocenium
 single-molecule magnet.
;
_journal_issue 22
_journal_name_full 'Chemical science'
_journal_page_first 5745
_journal_page_last 5752
_journal_paper_doi 10.1039/d0sc02033h
_journal_volume 11
_journal_year 2020
_chemical_formula_moiety 'C46 H74 B Dy2, B C24 F20'
_chemical_formula_sum 'C70 H74 B2 Dy2 F20'
_chemical_formula_weight 1641.91
_space_group_crystal_system monoclinic
_space_group_IT_number 14
_space_group_name_Hall '-P 2yn'
_space_group_name_H-M_alt 'P 1 21/n 1'
_atom_sites_solution_hydrogens mixed
_atom_sites_solution_primary dual
_audit_creation_date 2020-01-11
_audit_creation_method
;
Olex2 1.2
(compiled 2018.05.29 svn.r3508 for OlexSys, GUI svn.r5506)
;
_audit_update_record
;
2020-03-26 deposited with the CCDC.	2020-05-18 downloaded from the CCDC.
;
_cell_angle_alpha 90
_cell_angle_beta 111.812(3)
_cell_angle_gamma 90
_cell_formula_units_Z 4
_cell_length_a 18.1029(5)
_cell_length_b 20.9327(4)
_cell_length_c 19.4229(5)
_cell_measurement_reflns_used 19764
_cell_measurement_temperature 100
_cell_measurement_theta_max 67.0720
_cell_measurement_theta_min 2.6450
_cell_volume 6833.2(3)
_computing_cell_refinement 'CrysAlisPro 1.171.39.46 (Rigaku OD, 2018)'
_computing_data_collection 'CrysAlisPro 1.171.39.46 (Rigaku OD, 2018)'
_computing_data_reduction 'CrysAlisPro 1.171.39.46 (Rigaku OD, 2018)'
_computing_molecular_graphics 'Olex2 (Dolomanov et al., 2009)'
_computing_publication_material 'Olex2 (Dolomanov et al., 2009)'
_computing_structure_refinement 'ShelXL (Sheldrick, 2015)'
_computing_structure_solution 'ShelXT (Sheldrick, 2015)'
_diffrn_ambient_temperature 100.0
_diffrn_detector 'CCD plate'
_diffrn_measured_fraction_theta_full 0.991
_diffrn_measured_fraction_theta_max 0.991
_diffrn_measurement_details
;
List of Runs (angles in degrees, time in seconds):

  # Type    Start    End  Width  t~exp~   \w     \q     \k     \f   Frames
#--------------------------------------------------------------------------
  1  \w     16.00  84.00   1.00    3.44    --    5.00  60.00-120.00   68
  2  \w    -82.00  -1.00   1.00    3.44    --    5.00  60.00-120.00   81
  3  \w    -62.00 -30.00   1.00    3.44    --  -89.00  60.00  60.00   32
  4  \w   -177.00 -62.00   1.00    3.44    --  -89.00  60.00 120.00  115
  5  \w   -170.00-135.00   1.00    3.44    --  -89.00  43.00-150.00   35
  6  \w    -96.00 -55.00   1.00    3.44    --  -89.00  43.00-150.00   41
  7  \w    -88.00 -30.00   1.00    3.44    --  -89.00  57.00-120.00   58
  8  \w    -81.00  -1.00   1.00    3.44    --  -89.00  60.00 -30.00   80
  9  \w    -62.00  -1.00   1.00    3.44    --  -89.00  43.00 120.00   61
 10  \w    -47.00  -1.00   1.00    3.44    --  -89.00  60.00 120.00   46
 11  \w   -163.00-132.00   1.00    3.44    --  -89.00  14.00 -30.00   31
 12  \w    -85.00 -58.00   1.00    3.44    --  -89.00  14.00 -30.00   27
 13  \w    -41.00 -16.00   1.00    3.44    --  -89.00  14.00 -30.00   25
 14  \w   -145.00-112.00   1.00    3.44    --  -89.00  60.00  30.00   33
 15  \w   -177.00-145.00   1.00    3.44    --  -89.00  60.00 -30.00   32
 16  \w   -176.00-135.00   1.00    3.44    --  -89.00  57.00-120.00   41
 17  \w   -175.00-150.00   1.00    3.44    --  -89.00  43.00 120.00   25
 18  \w   -131.00 -90.00   1.00    3.44    --  -89.00  43.00 120.00   41
 19  \w   -177.00-124.00   1.00    3.44    --  -89.00  60.00  60.00   53
 20  \w   -177.00-150.00   1.00    3.44    --  -89.00  29.00  30.00   27
 21  \w    -92.00 -65.00   1.00    3.44    --  -89.00  29.00  30.00   27
 22  \w   -132.00   0.00   1.00    3.44    --  -89.00  57.00 -60.00  132
;
_diffrn_measurement_device 'four-circle diffractometer'
_diffrn_measurement_device_type 'XtaLAB AFC11 (RCD3): quarter-chi single'
_diffrn_measurement_method '\w scans'
_diffrn_orient_matrix_type 'CrysAlisPro convention (1999,Acta A55,543-557)'
_diffrn_orient_matrix_UB_11 0.0072849000
_diffrn_orient_matrix_UB_12 0.0696643000
_diffrn_orient_matrix_UB_13 -0.0219200000
_diffrn_orient_matrix_UB_21 0.0840657000
_diffrn_orient_matrix_UB_22 -0.0143147000
_diffrn_orient_matrix_UB_23 0.0013259000
_diffrn_orient_matrix_UB_31 -0.0357090000
_diffrn_orient_matrix_UB_32 -0.0187765000
_diffrn_orient_matrix_UB_33 -0.0826054000
_diffrn_radiation_monochromator mirror
_diffrn_radiation_probe x-ray
_diffrn_radiation_type CuK\a
_diffrn_radiation_wavelength 1.54184
_diffrn_reflns_av_R_equivalents 0.0739
_diffrn_reflns_av_unetI/netI 0.0475
_diffrn_reflns_Laue_measured_fraction_full 0.991
_diffrn_reflns_Laue_measured_fraction_max 0.991
_diffrn_reflns_limit_h_max 21
_diffrn_reflns_limit_h_min -21
_diffrn_reflns_limit_k_max 24
_diffrn_reflns_limit_k_min -23
_diffrn_reflns_limit_l_max 20
_diffrn_reflns_limit_l_min -23
_diffrn_reflns_number 55944
_diffrn_reflns_point_group_measured_fraction_full 0.991
_diffrn_reflns_point_group_measured_fraction_max 0.991
_diffrn_reflns_theta_full 67.381
_diffrn_reflns_theta_max 67.381
_diffrn_reflns_theta_min 2.851
_diffrn_source 'Rotating-anode X-ray tube'
_diffrn_source_type 'Rigaku (Cu) X-ray Source'
_exptl_absorpt_coefficient_mu 12.397
_exptl_absorpt_correction_T_max 1.00000
_exptl_absorpt_correction_T_min 0.78492
_exptl_absorpt_correction_type multi-scan
_exptl_absorpt_process_details
;
CrysAlisPro 1.171.39.46 (Rigaku Oxford Diffraction, 2018)
Empirical absorption correction using spherical harmonics,
 implemented in SCALE3 ABSPACK scaling algorithm.
;
_exptl_crystal_colour 'clear light yellow'
_exptl_crystal_colour_lustre clear
_exptl_crystal_colour_modifier light
_exptl_crystal_colour_primary yellow
_exptl_crystal_density_diffrn 1.596
_exptl_crystal_description block
_exptl_crystal_F_000 3264
_exptl_crystal_size_max 0.2
_exptl_crystal_size_mid 0.1
_exptl_crystal_size_min 0.1
_refine_diff_density_max 2.422
_refine_diff_density_min -1.115
_refine_diff_density_rms 0.109
_refine_ls_extinction_method none
_refine_ls_goodness_of_fit_ref 1.055
_refine_ls_hydrogen_treatment mixed
_refine_ls_matrix_type full
_refine_ls_number_parameters 1112
_refine_ls_number_reflns 12172
_refine_ls_number_restraints 420
_refine_ls_restrained_S_all 1.041
_refine_ls_R_factor_all 0.0759
_refine_ls_R_factor_gt 0.0692
_refine_ls_shift/su_max 0.001
_refine_ls_shift/su_mean 0.000
_refine_ls_structure_factor_coef Fsqd
_refine_ls_weighting_details 'w=1/[\s^2^(Fo^2^)+(0.0685P)^2^+36.2734P] where P=(Fo^2^+2Fc^2^)/3'
_refine_ls_weighting_scheme calc
_refine_ls_wR_factor_gt 0.1706
_refine_ls_wR_factor_ref 0.1762
_reflns_Friedel_coverage 0.000
_reflns_number_gt 10648
_reflns_number_total 12172
_reflns_threshold_expression 'I > 2\s(I)'
_cod_data_source_file d0sc02033h2.cif
_cod_data_source_block exp_379
_cod_depositor_comments
;Adding full bibliography for 1558076--1558078.cif.

 Adding full bibliography for 1558076--1558078.cif.
;
_cod_database_code 1558078
_shelx_shelxl_version_number 2018/3
_chemical_oxdiff_formula 'C100 H100 Dy3 B3 F20'
_shelx_space_group_comment
;
The symmetry employed for this shelxl refinement is uniquely defined
by the following loop, which should always be used as a source of
symmetry information in preference to the above space-group names.
They are only intended as comments.
;
_shelx_estimated_absorpt_t_max 0.370
_shelx_estimated_absorpt_t_min 0.191
_reflns_odcompleteness_completeness 99.54
_reflns_odcompleteness_iscentric 1
_reflns_odcompleteness_theta 66.97
_olex2_refinement_description
;
1. Fixed Uiso
 At 1.2 times of:
  All C(H) groups
 At 1.5 times of:
  All C(H,H,H) groups
2. Restrained distances
 B1-H1A
 1.19 with sigma of 0.01
 B1-H1B
 1.19 with sigma of 0.01
 B1-H1C
 1.19 with sigma of 0.01
 B1-H1D
 1.19 with sigma of 0.01
 C43-C38 \\sim C43A-C38A
 with sigma of 0.02
 C46-C41 \\sim C46A-C41A
 with sigma of 0.02
 C39-C38 \\sim C39A-C38A
 with sigma of 0.02
 C39-C40 \\sim C39A-C40A
 with sigma of 0.02
 C39-C44 \\sim C39A-C44A
 with sigma of 0.02
 C45-C40 \\sim C45A-C40A
 with sigma of 0.02
 C42-C37 \\sim C42A-C37A
 with sigma of 0.02
 C38-C37 \\sim C38A-C37A
 with sigma of 0.02
 C37-C41 \\sim C37A-C41A
 with sigma of 0.02
 C40-C41 \\sim C40A-C41A
 with sigma of 0.02
 Dy2-C43 \\sim Dy2-C43A
 with sigma of 0.04
 Dy2-C46 \\sim Dy2-C46A
 with sigma of 0.04
 Dy2-C39 \\sim Dy2-C39A
 with sigma of 0.04
 Dy2-C45 \\sim Dy2-C45A
 with sigma of 0.04
 Dy2-C42 \\sim Dy2-C42A
 with sigma of 0.04
 Dy2-C38 \\sim Dy2-C38A
 with sigma of 0.04
 Dy2-C37 \\sim Dy2-C37A
 with sigma of 0.04
 Dy2-C40 \\sim Dy2-C40A
 with sigma of 0.04
 Dy2-C41 \\sim Dy2-C41A
 with sigma of 0.04
 Dy2-C44 \\sim Dy2-C44A
 with sigma of 0.04
 C43-C39 \\sim C43A-C39A
 with sigma of 0.04
 C43-C37 \\sim C43A-C37A
 with sigma of 0.04
 C46-C37 \\sim C46A-C37A
 with sigma of 0.04
 C46-C40 \\sim C46A-C40A
 with sigma of 0.04
 C39-C45 \\sim C39A-C45A
 with sigma of 0.04
 C39-C37 \\sim C39A-C37A
 with sigma of 0.04
 C39-C41 \\sim C39A-C41A
 with sigma of 0.04
 C45-C41 \\sim C45A-C41A
 with sigma of 0.04
 C42-C38 \\sim C42A-C38A
 with sigma of 0.04
 C42-C41 \\sim C42A-C41A
 with sigma of 0.04
 C38-C40 \\sim C38A-C40A
 with sigma of 0.04
 C38-C41 \\sim C38A-C41A
 with sigma of 0.04
 C38-C44 \\sim C38A-C44A
 with sigma of 0.04
 C37-C40 \\sim C37A-C40A
 with sigma of 0.04
 C40-C44 \\sim C40A-C44A
 with sigma of 0.04
 C19-C21 \\sim C19-C21A
 with sigma of 0.02
 C19-C20 \\sim C19-C20A
 with sigma of 0.02
 C19-C22 \\sim C19-C22A
 with sigma of 0.02
 F15-C60 \\sim F15A-C60A
 with sigma of 0.02
 F11-C64 \\sim F11A-C64A
 with sigma of 0.02
 F14-C61 \\sim F14A-C61A
 with sigma of 0.02
 F13-C62 \\sim F13A-C62A
 with sigma of 0.02
 F12-C63 \\sim F12A-C63A
 with sigma of 0.02
 C64-C59 \\sim C64A-C59A
 with sigma of 0.02
 C64-C63 \\sim C64A-C63A
 with sigma of 0.02
 C60-C59 \\sim C60A-C59A
 with sigma of 0.02
 C60-C61 \\sim C60A-C61A
 with sigma of 0.02
 C59-B2 \\sim C59A-B2
 with sigma of 0.02
 C62-C61 \\sim C62A-C61A
 with sigma of 0.02
 C62-C63 \\sim C62A-C63A
 with sigma of 0.02
 F15-C59 \\sim F15A-C59A
 with sigma of 0.04
 F15-C61 \\sim F15A-C61A
 with sigma of 0.04
 F11-C59 \\sim F11A-C59A
 with sigma of 0.04
 F11-C63 \\sim F11A-C63A
 with sigma of 0.04
 F14-C60 \\sim F14A-C60A
 with sigma of 0.04
 F14-C62 \\sim F14A-C62A
 with sigma of 0.04
 F13-C61 \\sim F13A-C61A
 with sigma of 0.04
 F13-C63 \\sim F13A-C63A
 with sigma of 0.04
 F12-C64 \\sim F12A-C64A
 with sigma of 0.04
 F12-C62 \\sim F12A-C62A
 with sigma of 0.04
 C64-C60 \\sim C64A-C60A
 with sigma of 0.04
 C64-C62 \\sim C64A-C62A
 with sigma of 0.04
 C64-B2 \\sim C64A-B2
 with sigma of 0.04
 C60-C62 \\sim C60A-C62A
 with sigma of 0.04
 C60-B2 \\sim C60A-B2
 with sigma of 0.04
 C59-C61 \\sim C59A-C61A
 with sigma of 0.04
 C59-C63 \\sim C59A-C63A
 with sigma of 0.04
 C61-C63 \\sim C61A-C63A
 with sigma of 0.04
3. Rigid body (RIGU) restrains
 C43, C43A, C38, C38A, C37, C42, C42A, C37A, C41, C46, C41A, C46A, C40, C45,
 C40A, C45A, C39, C44, C39A, C44A
 with sigma for 1-2 distances of 0.004 and sigma for 1-3 distances of 0.004
 C21, C21A, C20, C20A, C22, C22A, C19
 with sigma for 1-2 distances of 0.004 and sigma for 1-3 distances of 0.004
 F11, F11A, F12, F12A, F13, F13A, F14, F14A, F15, F15A, C59, C59A, C60, C60A,
 C61A, C61, C62, C62A, C63A, C63, C64, C64A
 with sigma for 1-2 distances of 0.004 and sigma for 1-3 distances of 0.004
4. Others
 Sof(C44A)=Sof(H44D)=Sof(H44E)=Sof(H44F)=Sof(C43A)=Sof(H43D)=Sof(H43E)=
 Sof(H43F)=Sof(C42A)=Sof(H42D)=Sof(H42E)=Sof(H42F)=Sof(C46A)=Sof(H46D)=
 Sof(H46E)=Sof(H46F)=Sof(C45A)=Sof(H45D)=Sof(H45E)=Sof(H45F)=Sof(C40A)=
 Sof(C39A)=Sof(C38A)=Sof(C37A)=Sof(C41A)=1-FVAR(1)
 Sof(C43)=Sof(H43A)=Sof(H43B)=Sof(H43C)=Sof(C46)=Sof(H46A)=Sof(H46B)=Sof(H46C)=
 Sof(C39)=Sof(C45)=Sof(H45A)=Sof(H45B)=Sof(H45C)=Sof(C42)=Sof(H42A)=Sof(H42B)=
 Sof(H42C)=Sof(C38)=Sof(C37)=Sof(C40)=Sof(C41)=Sof(C44)=Sof(H44A)=Sof(H44B)=
 Sof(H44C)=FVAR(1)
 Sof(C21A)=Sof(H21D)=Sof(H21E)=Sof(H21F)=Sof(C20A)=Sof(H20D)=Sof(H20E)=
 Sof(H20F)=Sof(C22A)=Sof(H22D)=Sof(H22E)=Sof(H22F)=1-FVAR(2)
 Sof(C21)=Sof(H21A)=Sof(H21B)=Sof(H21C)=Sof(C20)=Sof(H20A)=Sof(H20B)=Sof(H20C)=
 Sof(C22)=Sof(H22A)=Sof(H22B)=Sof(H22C)=FVAR(2)
 Sof(F11A)=Sof(C64A)=Sof(C63A)=Sof(F12A)=Sof(F13A)=Sof(C62A)=Sof(C61A)=
 Sof(F14A)=Sof(C60A)=Sof(C59A)=Sof(F15A)=1-FVAR(3)
 Sof(F15)=Sof(F11)=Sof(F14)=Sof(F13)=Sof(F12)=Sof(C64)=Sof(C60)=Sof(C59)=
 Sof(C62)=Sof(C61)=Sof(C63)=FVAR(3)
5.a Aromatic/amide H refined with riding coordinates:
 C1(H1), C10(H10), C3(H3), C8(H8)
5.b Idealised Me refined as rotating group:
 C17(H17A,H17B,H17C), C36(H36A,H36B,H36C), C15(H15A,H15B,H15C), C32(H32A,H32B,
 H32C), C35(H35A,H35B,H35C), C33(H33A,H33B,H33C), C34(H34A,H34B,H34C), C18(H18A,
 H18B,H18C), C12(H12A,H12B,H12C), C25(H25A,H25B,H25C), C24(H24A,H24B,H24C),
 C14(H14A,H14B,H14C), C11(H11A,H11B,H11C), C26(H26A,H26B,H26C), C21(H21A,H21B,
 H21C), C20(H20A,H20B,H20C), C22(H22A,H22B,H22C), C43(H43A,H43B,H43C), C46(H46A,
 H46B,H46C), C45(H45A,H45B,H45C), C42(H42A,H42B,H42C), C44(H44A,H44B,H44C),
 C44A(H44D,H44E,H44F), C43A(H43D,H43E,H43F), C42A(H42D,H42E,H42F), C46A(H46D,
 H46E,H46F), C45A(H45D,H45E,H45F), C21A(H21D,H21E,H21F), C20A(H20D,H20E,H20F),
 C22A(H22D,H22E,H22F)
;
_olex2_submission_special_instructions 'No special instructions were received'
_oxdiff_exptl_absorpt_empirical_details
;
Empirical correction (ABSPACK) includes:
- Absorption correction using spherical harmonics
- Frame scaling
;
_oxdiff_exptl_absorpt_empirical_full_max 1.309
_oxdiff_exptl_absorpt_empirical_full_min 0.706

loop_
_space_group_symop_operation_xyz
'x, y, z'
'-x+1/2, y+1/2, -z+1/2'
'-x, -y, -z'
'x-1/2, -y-1/2, z-1/2'

loop_
_atom_site_label
_atom_site_type_symbol
_atom_site_fract_x
_atom_site_fract_y
_atom_site_fract_z
_atom_site_U_iso_or_equiv
_atom_site_adp_type
_atom_site_occupancy
_atom_site_site_symmetry_order
_atom_site_calc_flag
_atom_site_refinement_flags_posn
_atom_site_refinement_flags_adp
_atom_site_refinement_flags_occupancy
_atom_site_disorder_assembly
_atom_site_disorder_group
Dy1 Dy 1.05641(3) 0.78425(2) 0.70644(2) 0.04867(15) Uani 1 1 d . . . . .
Dy2 Dy 1.01499(3) 0.58596(2) 0.79991(2) 0.05048(15) Uani 1 1 d D . . . .
F16 F 0.4974(2) 0.76882(19) 0.7795(2) 0.0486(9) Uani 1 1 d . . . . .
F6 F 0.3974(3) 0.5781(2) 0.6409(3) 0.0581(11) Uani 1 1 d . . . . .
F10 F 0.4738(3) 0.7945(2) 0.6339(2) 0.0599(12) Uani 1 1 d . . . . .
F5 F 0.3931(3) 0.6519(2) 0.7608(3) 0.0693(14) Uani 1 1 d . . . . .
F9 F 0.3334(3) 0.8177(2) 0.5300(3) 0.0677(13) Uani 1 1 d . . . . .
F8 F 0.2259(3) 0.7235(3) 0.4740(2) 0.0652(13) Uani 1 1 d . . . . .
F7 F 0.2597(3) 0.6018(2) 0.5320(3) 0.0667(13) Uani 1 1 d . . . . .
F20 F 0.7029(3) 0.6844(3) 0.7122(3) 0.0814(17) Uani 1 1 d . . . . .
F17 F 0.5955(3) 0.8618(2) 0.8537(3) 0.0665(13) Uani 1 1 d . . . . .
F1 F 0.6626(3) 0.5984(3) 0.8145(3) 0.0783(16) Uani 1 1 d . . . . .
F15 F 0.5592(13) 0.5181(6) 0.7042(9) 0.049(3) Uani 0.61(2) 1 d D U P A 1
F11 F 0.5656(9) 0.7123(4) 0.5810(7) 0.047(2) Uani 0.61(2) 1 d D U P A 1
F18 F 0.7488(3) 0.8659(3) 0.8601(3) 0.0821(16) Uani 1 1 d . . . . .
F19 F 0.7992(3) 0.7751(4) 0.7882(3) 0.096(2) Uani 1 1 d . . . . .
F14 F 0.5853(7) 0.4550(4) 0.6005(6) 0.057(3) Uani 0.61(2) 1 d D U P A 1
F13 F 0.6036(6) 0.5164(5) 0.4835(5) 0.056(3) Uani 0.61(2) 1 d D U P A 1
F2 F 0.6725(5) 0.5525(3) 0.9452(3) 0.125(3) Uani 1 1 d . . . . .
F4 F 0.4043(6) 0.6053(3) 0.8902(4) 0.119(3) Uani 1 1 d . . . . .
F12 F 0.5937(7) 0.6472(5) 0.4759(5) 0.059(3) Uani 0.61(2) 1 d D U P A 1
C5 C 0.9670(4) 0.6868(3) 0.6314(4) 0.0449(16) Uani 1 1 d . . . . .
C47 C 0.5275(5) 0.6264(3) 0.7794(4) 0.0494(18) Uani 1 1 d . . . . .
C65 C 0.5933(4) 0.7213(4) 0.7396(4) 0.0530(19) Uani 1 1 d . . . . .
C66 C 0.5716(4) 0.7697(4) 0.7789(4) 0.0476(17) Uani 1 1 d . . . . .
C6 C 0.9867(4) 0.6188(4) 0.6585(4) 0.0429(16) Uani 1 1 d . . . . .
C7 C 0.9339(4) 0.5676(3) 0.6535(4) 0.0442(16) Uani 1 1 d . . . . .
C19 C 0.8431(4) 0.5638(3) 0.6136(4) 0.0477(16) Uani 1 1 d D U . . .
C2 C 0.9098(5) 0.7870(3) 0.6143(5) 0.0509(18) Uani 1 1 d . . . . .
C64 C 0.5720(12) 0.6500(7) 0.5881(9) 0.042(3) Uani 0.61(2) 1 d D U P A 1
F3 F 0.5409(7) 0.5530(4) 0.9832(3) 0.164(5) Uani 1 1 d . . . . .
C48 C 0.5958(6) 0.6012(4) 0.8300(4) 0.059(2) Uani 1 1 d . . . . .
C29 C 1.1467(5) 0.8771(3) 0.7802(4) 0.0466(16) Uani 1 1 d . . . . .
C55 C 0.3120(5) 0.6492(4) 0.5578(4) 0.0519(18) Uani 1 1 d . . . . .
C53 C 0.4435(4) 0.6841(4) 0.6448(4) 0.0468(17) Uani 1 1 d . . . . .
C4 C 0.9889(5) 0.7182(4) 0.5760(4) 0.0492(17) Uani 1 1 d . . . . .
C1 C 0.9196(4) 0.7288(4) 0.6533(4) 0.0478(17) Uani 1 1 d . . . . .
H1 H 0.897219 0.719467 0.689259 0.057 Uiso 1 1 calc R . . . .
C10 C 1.0650(5) 0.5947(4) 0.6914(4) 0.0481(17) Uani 1 1 d . . . . .
H10 H 1.112138 0.619350 0.702440 0.058 Uiso 1 1 calc R . . . .
C30 C 1.1969(5) 0.8215(4) 0.7979(4) 0.0545(19) Uani 1 1 d . . . . .
C52 C 0.4634(6) 0.6272(4) 0.8026(5) 0.060(2) Uani 1 1 d . . . . .
C3 C 0.9541(5) 0.7804(4) 0.5677(4) 0.0497(18) Uani 1 1 d . . . . .
H3 H 0.959790 0.812687 0.535596 0.060 Uiso 1 1 calc R . . . .
C9 C 1.0629(5) 0.5298(4) 0.7052(4) 0.0484(18) Uani 1 1 d . . . . .
C67 C 0.6205(5) 0.8188(4) 0.8183(4) 0.057(2) Uani 1 1 d . . . . .
C31 C 1.2097(5) 0.8011(4) 0.7333(4) 0.0523(18) Uani 1 1 d . . . . .
C58 C 0.4225(5) 0.7442(4) 0.6128(4) 0.0506(18) Uani 1 1 d . . . . .
C27 C 1.1679(5) 0.8445(4) 0.6753(4) 0.0478(17) Uani 1 1 d . . . . .
C54 C 0.3849(4) 0.6386(4) 0.6144(4) 0.0474(17) Uani 1 1 d . . . . .
C57 C 0.3497(5) 0.7578(4) 0.5569(4) 0.0538(19) Uani 1 1 d . . . . .
C8 C 0.9818(5) 0.5129(4) 0.6833(4) 0.0494(18) Uani 1 1 d . . . . .
H8 H 0.962390 0.471509 0.687640 0.059 Uiso 1 1 calc R . . . .
C60 C 0.5670(15) 0.5542(7) 0.6485(10) 0.047(4) Uani 0.61(2) 1 d D U P A 1
C59 C 0.5626(15) 0.6195(7) 0.6484(11) 0.041(4) Uani 0.61(2) 1 d D U P A 1
C56 C 0.2953(5) 0.7107(4) 0.5290(4) 0.0545(19) Uani 1 1 d . . . . .
C70 C 0.6720(5) 0.7284(5) 0.7452(4) 0.062(2) Uani 1 1 d . . . . .
C28 C 1.1290(4) 0.8907(3) 0.7045(4) 0.0460(16) Uani 1 1 d . . . . .
C17 C 1.1136(5) 0.6726(5) 0.5612(5) 0.062(2) Uani 1 1 d . . . . .
H17A H 1.143741 0.710926 0.584339 0.093 Uiso 1 1 calc GR . . . .
H17B H 1.133575 0.655940 0.524253 0.093 Uiso 1 1 calc GR . . . .
H17C H 1.120003 0.640080 0.599295 0.093 Uiso 1 1 calc GR . . . .
C23 C 1.1364(5) 0.4878(4) 0.7378(5) 0.060(2) Uani 1 1 d . . . . .
C36 C 1.1751(5) 0.8479(4) 0.6007(5) 0.058(2) Uani 1 1 d . . . . .
H36A H 1.197153 0.807623 0.590996 0.086 Uiso 1 1 calc GR . . . .
H36B H 1.210500 0.883193 0.600337 0.086 Uiso 1 1 calc GR . . . .
H36C H 1.122452 0.854954 0.562238 0.086 Uiso 1 1 calc GR . . . .
C16 C 1.0245(5) 0.6898(4) 0.5230(4) 0.0534(19) Uani 1 1 d . . . . .
C69 C 0.7220(5) 0.7759(5) 0.7854(5) 0.064(2) Uani 1 1 d . . . . .
C15 C 1.0167(6) 0.7376(5) 0.4609(5) 0.072(3) Uani 1 1 d . . . . .
H15A H 0.960315 0.746955 0.433387 0.107 Uiso 1 1 calc GR . . . .
H15B H 1.039993 0.719233 0.427177 0.107 Uiso 1 1 calc GR . . . .
H15C H 1.044746 0.777107 0.482503 0.107 Uiso 1 1 calc GR . . . .
C32 C 1.0866(5) 0.9490(4) 0.6650(5) 0.0561(19) Uani 1 1 d . . . . .
H32A H 1.052683 0.937848 0.614023 0.084 Uiso 1 1 calc GR . . . .
H32B H 1.125709 0.981132 0.664205 0.084 Uiso 1 1 calc GR . . . .
H32C H 1.053755 0.966345 0.690845 0.084 Uiso 1 1 calc GR . . . .
C68 C 0.6985(6) 0.8211(5) 0.8215(5) 0.064(2) Uani 1 1 d . . . . .
C35 C 1.2655(5) 0.7494(4) 0.7313(5) 0.064(2) Uani 1 1 d . . . . .
H35A H 1.256003 0.711295 0.756208 0.096 Uiso 1 1 calc GR . . . .
H35B H 1.320499 0.763812 0.756849 0.096 Uiso 1 1 calc GR . . . .
H35C H 1.256800 0.738999 0.679694 0.096 Uiso 1 1 calc GR . . . .
C33 C 1.1234(6) 0.9165(4) 0.8331(5) 0.061(2) Uani 1 1 d . . . . .
H33A H 1.080443 0.945820 0.805248 0.092 Uiso 1 1 calc GR . . . .
H33B H 1.169419 0.941187 0.864976 0.092 Uiso 1 1 calc GR . . . .
H33C H 1.105001 0.888441 0.863882 0.092 Uiso 1 1 calc GR . . . .
C62 C 0.5902(11) 0.5502(7) 0.5360(8) 0.044(3) Uani 0.61(2) 1 d D U P A 1
C34 C 1.2379(6) 0.7942(5) 0.8754(5) 0.074(3) Uani 1 1 d . . . . .
H34A H 1.206958 0.805004 0.905820 0.110 Uiso 1 1 calc GR . . . .
H34B H 1.291419 0.812379 0.897865 0.110 Uiso 1 1 calc GR . . . .
H34C H 1.241635 0.747664 0.872337 0.110 Uiso 1 1 calc GR . . . .
B2 B 0.5317(5) 0.6621(5) 0.7049(5) 0.051(2) Uani 1 1 d D . . . .
C13 C 0.8648(5) 0.8449(4) 0.6251(6) 0.063(2) Uani 1 1 d . . . . .
C49 C 0.6019(9) 0.5767(4) 0.8996(5) 0.091(4) Uani 1 1 d . . . . .
C18 C 0.9800(6) 0.6286(5) 0.4883(5) 0.068(2) Uani 1 1 d . . . . .
H18A H 0.986307 0.597037 0.527392 0.102 Uiso 1 1 calc GR . . . .
H18B H 1.001844 0.611342 0.452958 0.102 Uiso 1 1 calc GR . . . .
H18C H 0.923411 0.638183 0.462480 0.102 Uiso 1 1 calc GR . . . .
C61 C 0.5810(9) 0.5183(6) 0.5955(8) 0.044(3) Uani 0.61(2) 1 d D U P A 1
C12 C 0.8588(6) 0.8961(5) 0.5685(7) 0.085(3) Uani 1 1 d . . . . .
H12A H 0.911903 0.913214 0.577206 0.127 Uiso 1 1 calc GR . . . .
H12B H 0.824301 0.930647 0.573130 0.127 Uiso 1 1 calc GR . . . .
H12C H 0.836257 0.877842 0.518593 0.127 Uiso 1 1 calc GR . . . .
C25 C 1.1857(6) 0.5129(5) 0.8168(5) 0.082(3) Uani 1 1 d . . . . .
H25A H 1.198150 0.558197 0.814070 0.122 Uiso 1 1 calc GR . . . .
H25B H 1.235287 0.488507 0.837657 0.122 Uiso 1 1 calc GR . . . .
H25C H 1.154833 0.507941 0.848569 0.122 Uiso 1 1 calc GR . . . .
C51 C 0.4676(9) 0.6029(5) 0.8700(6) 0.083(3) Uani 1 1 d . . . . .
C24 C 1.1860(7) 0.4908(6) 0.6901(7) 0.092(4) Uani 1 1 d . . . . .
H24A H 1.153020 0.478980 0.639023 0.138 Uiso 1 1 calc GR . . . .
H24B H 1.230732 0.460953 0.709403 0.138 Uiso 1 1 calc GR . . . .
H24C H 1.206301 0.534251 0.690865 0.138 Uiso 1 1 calc GR . . . .
C14 C 0.7816(6) 0.8250(5) 0.6188(7) 0.084(3) Uani 1 1 d . . . . .
H14A H 0.749494 0.814923 0.566979 0.127 Uiso 1 1 calc GR . . . .
H14B H 0.756630 0.860140 0.635601 0.127 Uiso 1 1 calc GR . . . .
H14C H 0.785114 0.787294 0.649686 0.127 Uiso 1 1 calc GR . . . .
C50 C 0.5360(12) 0.5778(5) 0.9172(6) 0.102(5) Uani 1 1 d . . . . .
C11 C 0.9101(6) 0.8701(4) 0.7043(6) 0.075(3) Uani 1 1 d . . . . .
H11A H 0.912588 0.836506 0.740285 0.112 Uiso 1 1 calc GR . . . .
H11B H 0.882256 0.907357 0.713368 0.112 Uiso 1 1 calc GR . . . .
H11C H 0.964150 0.882288 0.709524 0.112 Uiso 1 1 calc GR . . . .
B1 B 1.0685(9) 0.7073(5) 0.8227(6) 0.071(3) Uani 1 1 d D . . . .
C26 C 1.1132(6) 0.4175(4) 0.7437(6) 0.075(3) Uani 1 1 d . . . . .
H26A H 1.076024 0.415707 0.769726 0.113 Uiso 1 1 calc GR . . . .
H26B H 1.160994 0.392794 0.771351 0.113 Uiso 1 1 calc GR . . . .
H26C H 1.087697 0.399524 0.693877 0.113 Uiso 1 1 calc GR . . . .
C63 C 0.5850(11) 0.6161(7) 0.5332(8) 0.048(3) Uani 0.61(2) 1 d D U P A 1
C21 C 0.8156(7) 0.5891(7) 0.5357(6) 0.067(4) Uani 0.694(13) 1 d D U P B 1
H21A H 0.835254 0.632800 0.536318 0.101 Uiso 0.694(13) 1 calc GR . P B 1
H21B H 0.757334 0.589067 0.513945 0.101 Uiso 0.694(13) 1 calc GR . P B 1
H21C H 0.836369 0.561898 0.505900 0.101 Uiso 0.694(13) 1 calc GR . P B 1
C20 C 0.8024(7) 0.6021(6) 0.6555(7) 0.057(3) Uani 0.694(13) 1 d D U P B 1
H20A H 0.826601 0.591982 0.708512 0.085 Uiso 0.694(13) 1 calc GR . P B 1
H20B H 0.745707 0.591292 0.637042 0.085 Uiso 0.694(13) 1 calc GR . P B 1
H20C H 0.808669 0.647781 0.648157 0.085 Uiso 0.694(13) 1 calc GR . P B 1
C22 C 0.8109(7) 0.4949(5) 0.6118(8) 0.065(4) Uani 0.694(13) 1 d D U P B 1
H22A H 0.833019 0.467275 0.583405 0.097 Uiso 0.694(13) 1 calc GR . P B 1
H22B H 0.752763 0.495189 0.588184 0.097 Uiso 0.694(13) 1 calc GR . P B 1
H22C H 0.826702 0.478578 0.662523 0.097 Uiso 0.694(13) 1 calc GR . P B 1
C43 C 0.972(2) 0.6707(9) 0.9434(16) 0.122(10) Uani 0.548(12) 1 d D U P C 1
H43A H 0.999475 0.701157 0.922815 0.183 Uiso 0.548(12) 1 calc GR . P C 1
H43B H 0.996231 0.671713 0.997678 0.183 Uiso 0.548(12) 1 calc GR . P C 1
H43C H 0.915704 0.682402 0.927357 0.183 Uiso 0.548(12) 1 calc GR . P C 1
C46 C 1.0953(11) 0.4560(8) 0.9350(10) 0.076(5) Uani 0.548(12) 1 d D U P C 1
H46A H 1.083901 0.423898 0.895655 0.114 Uiso 0.548(12) 1 calc GR . P C 1
H46B H 1.092435 0.436110 0.979611 0.114 Uiso 0.548(12) 1 calc GR . P C 1
H46C H 1.148802 0.473381 0.946251 0.114 Uiso 0.548(12) 1 calc GR . P C 1
C39 C 0.9204(10) 0.5639(11) 0.8700(12) 0.069(5) Uani 0.548(12) 1 d D U P C 1
C45 C 0.9112(13) 0.4440(8) 0.8299(9) 0.084(6) Uani 0.548(12) 1 d D U P C 1
H45A H 0.861988 0.455192 0.788636 0.125 Uiso 0.548(12) 1 calc GR . P C 1
H45B H 0.898311 0.419340 0.866849 0.125 Uiso 0.548(12) 1 calc GR . P C 1
H45C H 0.945106 0.418327 0.811305 0.125 Uiso 0.548(12) 1 calc GR . P C 1
C42 C 1.1301(13) 0.5964(12) 0.9962(9) 0.100(8) Uani 0.548(12) 1 d D U P C 1
H42A H 1.175280 0.577162 0.987520 0.151 Uiso 0.548(12) 1 calc GR . P C 1
H42B H 1.134821 0.587593 1.047243 0.151 Uiso 0.548(12) 1 calc GR . P C 1
H42C H 1.130041 0.642627 0.988545 0.151 Uiso 0.548(12) 1 calc GR . P C 1
C38 C 0.9791(16) 0.6057(8) 0.9168(13) 0.077(6) Uani 0.548(12) 1 d D U P C 1
C37 C 1.0508(10) 0.5671(12) 0.9409(9) 0.064(5) Uani 0.548(12) 1 d D U P C 1
C40 C 0.9546(13) 0.5042(8) 0.8652(9) 0.050(4) Uani 0.548(12) 1 d D U P C 1
C41 C 1.0368(13) 0.5077(9) 0.9103(11) 0.055(4) Uani 0.548(12) 1 d D U P C 1
C44 C 0.8328(11) 0.5840(13) 0.8434(14) 0.112(9) Uani 0.548(12) 1 d D U P C 1
H44A H 0.825441 0.624082 0.815535 0.169 Uiso 0.548(12) 1 calc GR . P C 1
H44B H 0.817518 0.590178 0.886321 0.169 Uiso 0.548(12) 1 calc GR . P C 1
H44C H 0.799571 0.550638 0.811318 0.169 Uiso 0.548(12) 1 calc GR . P C 1
C44A C 0.8636(12) 0.6475(10) 0.8678(12) 0.071(6) Uani 0.452(12) 1 d D U P C 2
H44D H 0.887602 0.688006 0.861524 0.107 Uiso 0.452(12) 1 calc GR . P C 2
H44E H 0.847426 0.650699 0.910568 0.107 Uiso 0.452(12) 1 calc GR . P C 2
H44F H 0.816913 0.638452 0.823076 0.107 Uiso 0.452(12) 1 calc GR . P C 2
C43A C 1.0372(12) 0.6598(8) 0.9772(9) 0.052(4) Uani 0.452(12) 1 d D U P C 2
H43D H 1.095188 0.656151 1.000327 0.079 Uiso 0.452(12) 1 calc GR . P C 2
H43E H 1.014581 0.662029 1.015812 0.079 Uiso 0.452(12) 1 calc GR . P C 2
H43F H 1.023167 0.698532 0.946772 0.079 Uiso 0.452(12) 1 calc GR . P C 2
C42A C 1.1319(11) 0.5309(11) 0.9870(9) 0.069(6) Uani 0.452(12) 1 d D U P C 2
H42D H 1.152967 0.492934 0.971213 0.104 Uiso 0.452(12) 1 calc GR . P C 2
H42E H 1.134062 0.524779 1.037764 0.104 Uiso 0.452(12) 1 calc GR . P C 2
H42F H 1.163877 0.568263 0.985423 0.104 Uiso 0.452(12) 1 calc GR . P C 2
C46A C 1.0053(17) 0.4304(8) 0.8837(12) 0.087(8) Uani 0.452(12) 1 d D U P C 2
H46D H 0.971221 0.414669 0.834659 0.131 Uiso 0.452(12) 1 calc GR . P C 2
H46E H 0.992967 0.407363 0.922019 0.131 Uiso 0.452(12) 1 calc GR . P C 2
H46F H 1.061252 0.423470 0.890931 0.131 Uiso 0.452(12) 1 calc GR . P C 2
C45A C 0.8357(12) 0.5001(12) 0.8140(10) 0.082(7) Uani 0.452(12) 1 d D U P C 2
H45D H 0.810409 0.490221 0.849448 0.122 Uiso 0.452(12) 1 calc GR . P C 2
H45E H 0.842297 0.460735 0.789656 0.122 Uiso 0.452(12) 1 calc GR . P C 2
H45F H 0.802106 0.530038 0.776603 0.122 Uiso 0.452(12) 1 calc GR . P C 2
C40A C 0.9158(13) 0.5300(10) 0.8544(10) 0.051(4) Uani 0.452(12) 1 d D U P C 2
C39A C 0.9251(10) 0.5930(10) 0.8809(10) 0.043(4) Uani 0.452(12) 1 d D U P C 2
C38A C 1.0048(13) 0.6033(9) 0.9299(11) 0.046(5) Uani 0.452(12) 1 d D U P C 2
C37A C 1.0436(11) 0.5419(12) 0.9338(11) 0.059(6) Uani 0.452(12) 1 d D U P C 2
C41A C 0.9911(18) 0.4992(7) 0.8890(11) 0.048(4) Uani 0.452(12) 1 d D U P C 2
C21A C 0.8016(14) 0.6260(9) 0.5870(14) 0.048(6) Uani 0.306(13) 1 d D U P B 2
H21D H 0.795556 0.648796 0.628660 0.072 Uiso 0.306(13) 1 calc GR . P B 2
H21E H 0.748969 0.617943 0.548823 0.072 Uiso 0.306(13) 1 calc GR . P B 2
H21F H 0.833062 0.652049 0.565996 0.072 Uiso 0.306(13) 1 calc GR . P B 2
C20A C 0.8083(14) 0.5277(12) 0.6596(14) 0.057(6) Uani 0.306(13) 1 d D U P B 2
H20D H 0.826175 0.483188 0.663790 0.086 Uiso 0.306(13) 1 calc GR . P B 2
H20E H 0.750108 0.529165 0.636458 0.086 Uiso 0.306(13) 1 calc GR . P B 2
H20F H 0.825480 0.546853 0.709162 0.086 Uiso 0.306(13) 1 calc GR . P B 2
C22A C 0.8371(15) 0.5230(13) 0.5432(13) 0.059(7) Uani 0.306(13) 1 d D U P B 2
H22D H 0.858732 0.547651 0.512123 0.089 Uiso 0.306(13) 1 calc GR . P B 2
H22E H 0.781219 0.512601 0.514658 0.089 Uiso 0.306(13) 1 calc GR . P B 2
H22F H 0.867579 0.483375 0.559135 0.089 Uiso 0.306(13) 1 calc GR . P B 2
F11A F 0.5683(15) 0.6820(18) 0.5756(12) 0.101(9) Uani 0.39(2) 1 d D U P A 2
C64A C 0.570(2) 0.6215(18) 0.5923(13) 0.086(9) Uani 0.39(2) 1 d D U P A 2
C63A C 0.585(2) 0.5800(19) 0.5441(16) 0.108(11) Uani 0.39(2) 1 d D U P A 2
F12A F 0.5976(11) 0.603(2) 0.4840(9) 0.143(14) Uani 0.39(2) 1 d D U P A 2
F13A F 0.6056(10) 0.474(2) 0.5106(13) 0.143(14) Uani 0.39(2) 1 d D U P A 2
C62A C 0.5906(17) 0.5153(18) 0.5562(13) 0.106(10) Uani 0.39(2) 1 d D U P A 2
C61A C 0.5783(19) 0.4930(15) 0.6194(15) 0.094(9) Uani 0.39(2) 1 d D U P A 2
F14A F 0.5801(13) 0.4297(14) 0.6300(14) 0.106(9) Uani 0.39(2) 1 d D U P A 2
C60A C 0.561(2) 0.5374(12) 0.6638(15) 0.063(7) Uani 0.39(2) 1 d D U P A 2
C59A C 0.555(3) 0.6030(12) 0.6560(18) 0.071(10) Uani 0.39(2) 1 d D U P A 2
F15A F 0.546(2) 0.5081(13) 0.7205(15) 0.058(6) Uani 0.39(2) 1 d D U P A 2
H1A H 1.066(6) 0.7624(13) 0.836(5) 0.09(3) Uiso 1 1 d D . . . .
H1B H 1.088(5) 0.681(4) 0.881(3) 0.08(3) Uiso 1 1 d D . . . .
H1C H 1.098(7) 0.709(7) 0.777(6) 0.15(5) Uiso 1 1 d D . . . .
H1D H 0.9988(13) 0.698(4) 0.798(4) 0.06(2) Uiso 1 1 d D . . . .

loop_
_atom_site_aniso_label
_atom_site_aniso_U_11
_atom_site_aniso_U_22
_atom_site_aniso_U_33
_atom_site_aniso_U_23
_atom_site_aniso_U_13
_atom_site_aniso_U_12
Dy1 0.0601(3) 0.0421(2) 0.0431(3) 0.00316(18) 0.0183(2) -0.00047(19)
Dy2 0.0719(3) 0.0394(2) 0.0346(2) 0.00027(17) 0.0134(2) -0.0004(2)
F16 0.054(2) 0.041(2) 0.045(2) 0.0018(18) 0.0125(18) 0.0002(18)
F6 0.065(3) 0.045(2) 0.066(3) -0.004(2) 0.027(2) 0.003(2)
F10 0.061(3) 0.060(3) 0.045(2) 0.013(2) 0.003(2) -0.017(2)
F5 0.094(4) 0.046(3) 0.095(4) 0.000(3) 0.065(3) 0.005(2)
F9 0.072(3) 0.066(3) 0.048(3) 0.024(2) 0.003(2) -0.005(2)
F8 0.053(3) 0.084(3) 0.043(2) -0.001(2) 0.000(2) -0.003(2)
F7 0.061(3) 0.057(3) 0.075(3) -0.024(2) 0.018(2) -0.010(2)
F20 0.054(3) 0.134(5) 0.049(3) -0.012(3) 0.010(2) 0.004(3)
F17 0.077(3) 0.042(2) 0.072(3) -0.003(2) 0.018(3) -0.004(2)
F1 0.083(4) 0.064(3) 0.053(3) -0.010(2) -0.015(3) 0.019(3)
F15 0.068(8) 0.033(4) 0.046(8) -0.001(4) 0.021(6) 0.004(4)
F11 0.063(6) 0.037(4) 0.040(5) -0.002(3) 0.020(4) 0.002(4)
F18 0.067(3) 0.081(4) 0.082(4) 0.002(3) 0.009(3) -0.023(3)
F19 0.050(3) 0.164(7) 0.070(4) 0.003(4) 0.016(3) -0.019(3)
F14 0.071(5) 0.039(4) 0.049(6) -0.017(4) 0.010(5) -0.006(4)
F13 0.059(5) 0.064(6) 0.042(5) -0.025(4) 0.013(4) -0.005(4)
F2 0.198(7) 0.049(3) 0.053(3) 0.014(3) -0.041(4) -0.022(4)
F4 0.227(8) 0.077(4) 0.105(5) -0.037(4) 0.124(6) -0.065(5)
F12 0.081(6) 0.065(6) 0.034(4) -0.010(3) 0.027(4) -0.007(5)
C5 0.048(4) 0.041(4) 0.038(4) 0.006(3) 0.007(3) 0.000(3)
C47 0.084(5) 0.029(3) 0.036(4) -0.002(3) 0.023(4) 0.003(3)
C65 0.046(4) 0.077(6) 0.030(4) 0.016(4) 0.007(3) 0.003(4)
C66 0.050(4) 0.052(4) 0.036(4) 0.010(3) 0.011(3) 0.003(3)
C6 0.049(4) 0.048(4) 0.029(3) -0.004(3) 0.011(3) 0.003(3)
C7 0.057(4) 0.038(4) 0.030(3) -0.002(3) 0.007(3) 0.007(3)
C19 0.053(4) 0.034(3) 0.042(4) -0.002(3) 0.002(3) 0.001(3)
C2 0.053(4) 0.038(4) 0.060(5) 0.010(3) 0.018(4) 0.005(3)
C64 0.044(8) 0.040(6) 0.035(8) -0.004(5) 0.007(7) -0.001(7)
F3 0.325(12) 0.104(5) 0.037(3) -0.005(3) 0.038(5) -0.124(7)
C48 0.088(6) 0.039(4) 0.036(4) -0.006(3) 0.007(4) 0.002(4)
C29 0.060(4) 0.038(4) 0.044(4) -0.001(3) 0.022(3) -0.004(3)
C55 0.054(4) 0.053(5) 0.050(4) -0.016(4) 0.020(4) -0.009(3)
C53 0.051(4) 0.050(4) 0.040(4) 0.002(3) 0.017(3) 0.000(3)
C4 0.054(4) 0.047(4) 0.040(4) 0.005(3) 0.010(3) 0.002(3)
C1 0.051(4) 0.043(4) 0.050(4) 0.002(3) 0.020(3) -0.002(3)
C10 0.050(4) 0.054(4) 0.035(4) 0.002(3) 0.009(3) 0.012(3)
C30 0.058(5) 0.054(5) 0.044(4) 0.011(4) 0.010(4) 0.000(4)
C52 0.112(7) 0.029(4) 0.048(4) -0.006(3) 0.040(5) -0.005(4)
C3 0.059(4) 0.041(4) 0.046(4) 0.017(3) 0.016(3) 0.002(3)
C9 0.059(5) 0.045(4) 0.029(3) -0.003(3) 0.002(3) 0.009(3)
C67 0.054(5) 0.063(5) 0.042(4) 0.013(4) 0.005(3) -0.012(4)
C31 0.055(4) 0.041(4) 0.050(4) 0.006(3) 0.008(3) 0.004(3)
C58 0.054(4) 0.058(5) 0.034(4) 0.007(3) 0.008(3) -0.006(4)
C27 0.060(4) 0.040(4) 0.042(4) 0.004(3) 0.017(3) 0.007(3)
C54 0.055(4) 0.043(4) 0.047(4) -0.006(3) 0.023(3) 0.002(3)
C57 0.054(4) 0.066(5) 0.037(4) 0.009(4) 0.011(3) 0.000(4)
C8 0.065(5) 0.039(4) 0.034(4) 0.002(3) 0.007(3) 0.011(3)
C60 0.056(10) 0.045(6) 0.034(8) -0.003(5) 0.011(7) -0.007(6)
C59 0.037(8) 0.046(5) 0.034(9) -0.004(5) 0.006(7) -0.002(6)
C56 0.051(4) 0.071(6) 0.034(4) -0.005(4) 0.008(3) 0.002(4)
C70 0.064(5) 0.092(7) 0.036(4) 0.002(4) 0.024(4) 0.008(5)
C28 0.046(4) 0.042(4) 0.045(4) 0.001(3) 0.011(3) -0.001(3)
C17 0.065(5) 0.075(6) 0.049(5) 0.006(4) 0.023(4) 0.012(4)
C23 0.064(5) 0.056(5) 0.049(5) -0.003(4) 0.009(4) 0.021(4)
C36 0.071(5) 0.051(5) 0.055(5) -0.001(4) 0.028(4) 0.004(4)
C16 0.062(5) 0.060(5) 0.037(4) 0.003(3) 0.018(3) -0.001(4)
C69 0.044(4) 0.093(7) 0.046(5) 0.013(5) 0.005(4) -0.012(4)
C15 0.087(6) 0.089(7) 0.042(5) 0.016(5) 0.028(4) 0.012(5)
C32 0.066(5) 0.050(5) 0.054(5) 0.009(4) 0.024(4) 0.006(4)
C68 0.075(6) 0.065(6) 0.044(5) 0.015(4) 0.013(4) -0.010(5)
C35 0.063(5) 0.055(5) 0.068(6) 0.007(4) 0.017(4) 0.015(4)
C33 0.077(6) 0.058(5) 0.052(5) -0.006(4) 0.028(4) -0.006(4)
C62 0.046(9) 0.049(6) 0.026(6) -0.014(4) 0.001(5) -0.001(6)
C34 0.087(7) 0.063(6) 0.054(5) 0.014(4) 0.007(5) 0.007(5)
B2 0.052(5) 0.060(5) 0.037(4) 0.006(4) 0.013(4) 0.003(4)
C13 0.058(5) 0.045(4) 0.087(6) 0.005(4) 0.029(5) 0.004(4)
C49 0.162(12) 0.031(4) 0.039(5) 0.002(4) -0.009(6) -0.014(6)
C18 0.088(7) 0.070(6) 0.047(5) -0.015(4) 0.025(4) -0.009(5)
C61 0.042(7) 0.044(5) 0.029(7) -0.006(4) -0.005(6) 0.002(5)
C12 0.079(6) 0.056(6) 0.126(10) 0.033(6) 0.047(6) 0.019(5)
C25 0.076(6) 0.086(7) 0.057(5) 0.001(5) -0.005(5) 0.034(5)
C51 0.163(11) 0.046(5) 0.058(6) -0.018(5) 0.062(7) -0.035(6)
C24 0.088(7) 0.101(9) 0.089(8) 0.005(7) 0.035(6) 0.039(6)
C14 0.064(6) 0.061(6) 0.132(10) 0.007(6) 0.041(6) 0.013(5)
C50 0.211(16) 0.052(6) 0.038(5) -0.014(4) 0.039(8) -0.061(8)
C11 0.081(6) 0.050(5) 0.094(7) -0.007(5) 0.035(6) 0.010(4)
B1 0.121(10) 0.049(6) 0.044(5) -0.004(4) 0.030(6) -0.020(6)
C26 0.075(6) 0.058(6) 0.075(6) 0.005(5) 0.007(5) 0.026(5)
C63 0.052(8) 0.052(6) 0.034(6) -0.006(4) 0.010(6) -0.001(6)
C21 0.053(7) 0.096(10) 0.037(5) 0.006(6) -0.002(5) 0.007(6)
C20 0.054(6) 0.050(6) 0.059(7) -0.026(5) 0.013(5) -0.009(5)
C22 0.058(7) 0.039(5) 0.070(8) -0.013(5) -0.008(6) -0.004(5)
C43 0.21(3) 0.071(11) 0.13(2) -0.011(12) 0.11(2) -0.002(14)
C46 0.084(11) 0.074(10) 0.064(11) 0.036(9) 0.021(9) 0.031(9)
C39 0.081(9) 0.057(10) 0.072(14) 0.034(9) 0.032(8) 0.024(8)
C45 0.111(15) 0.078(10) 0.052(10) 0.003(8) 0.019(9) -0.033(10)
C42 0.136(14) 0.112(17) 0.039(9) 0.001(9) 0.016(9) -0.051(13)
C38 0.118(13) 0.056(8) 0.071(16) 0.018(8) 0.051(11) 0.009(8)
C37 0.093(9) 0.066(9) 0.029(8) 0.006(7) 0.020(6) -0.009(7)
C40 0.060(8) 0.044(7) 0.042(10) 0.027(6) 0.015(7) 0.003(6)
C41 0.061(8) 0.053(8) 0.044(10) 0.013(6) 0.012(7) 0.006(6)
C44 0.094(11) 0.14(2) 0.113(18) 0.055(16) 0.045(12) 0.057(13)
C44A 0.079(12) 0.071(12) 0.063(12) 0.015(10) 0.025(10) 0.019(10)
C43A 0.069(12) 0.046(9) 0.036(8) -0.005(6) 0.013(8) -0.010(8)
C42A 0.083(10) 0.087(15) 0.026(8) -0.001(8) 0.007(7) 0.022(10)
C46A 0.16(2) 0.039(8) 0.055(12) -0.004(8) 0.027(14) 0.018(10)
C45A 0.093(12) 0.092(16) 0.042(10) 0.006(10) 0.004(9) -0.045(12)
C40A 0.079(9) 0.035(9) 0.028(8) 0.001(8) 0.006(7) -0.012(6)
C39A 0.057(8) 0.036(8) 0.029(8) 0.003(7) 0.008(6) -0.008(5)
C38A 0.063(9) 0.044(8) 0.022(8) 0.001(6) 0.005(7) -0.006(6)
C37A 0.076(9) 0.048(10) 0.040(11) -0.001(8) 0.006(7) 0.002(8)
C41A 0.084(11) 0.034(6) 0.022(11) 0.008(6) 0.016(9) -0.001(8)
C21A 0.047(13) 0.037(9) 0.047(14) 0.005(8) 0.002(10) 0.003(8)
C20A 0.056(14) 0.038(13) 0.057(14) 0.020(10) -0.003(10) 0.008(10)
C22A 0.046(14) 0.057(14) 0.057(12) -0.023(11) -0.002(11) -0.009(11)
F11A 0.066(12) 0.20(2) 0.038(10) 0.033(16) 0.023(9) 0.02(2)
C64A 0.046(14) 0.19(2) 0.020(10) 0.013(14) 0.012(9) 0.02(2)
C63A 0.046(17) 0.25(3) 0.034(13) -0.012(17) 0.016(12) 0.03(3)
F12A 0.062(10) 0.33(4) 0.036(8) -0.012(15) 0.022(7) 0.00(2)
F13A 0.052(9) 0.30(3) 0.070(13) -0.097(19) 0.008(9) 0.015(17)
C62A 0.040(13) 0.24(2) 0.028(12) -0.044(14) -0.002(10) 0.02(2)
C61A 0.061(16) 0.171(19) 0.033(12) -0.035(13) -0.001(10) 0.039(18)
F14A 0.070(11) 0.160(18) 0.066(13) -0.057(12) 0.001(9) 0.042(13)
C60A 0.027(12) 0.131(17) 0.025(12) -0.014(11) 0.002(10) 0.017(16)
C59A 0.07(2) 0.131(17) 0.021(11) -0.005(14) 0.020(12) 0.01(2)
F15A 0.056(11) 0.079(15) 0.038(10) -0.022(8) 0.016(7) 0.017(11)

loop_
_atom_type_symbol
_atom_type_description
_atom_type_scat_dispersion_real
_atom_type_scat_dispersion_imag
_atom_type_scat_source
C C 0.0181 0.0091 'International Tables Vol C Tables 4.2.6.8 and 6.1.1.4'
H H 0.0000 0.0000 'International Tables Vol C Tables 4.2.6.8 and 6.1.1.4'
B B 0.0090 0.0039 'International Tables Vol C Tables 4.2.6.8 and 6.1.1.4'
Dy Dy -9.8046 9.8477 'International Tables Vol C Tables 4.2.6.8 and 6.1.1.4'
F F 0.0727 0.0534 'International Tables Vol C Tables 4.2.6.8 and 6.1.1.4'

loop_
_geom_angle_atom_site_label_1
_geom_angle_atom_site_label_2
_geom_angle_atom_site_label_3
_geom_angle
_geom_angle_site_symmetry_1
_geom_angle_site_symmetry_3
_geom_angle_publ_flag
C5 Dy1 C4 30.8(2) . . ?
C5 Dy1 B1 81.1(3) . . ?
C2 Dy1 C5 51.9(2) . . ?
C2 Dy1 C29 129.5(2) . . ?
C2 Dy1 C4 51.9(2) . . ?
C2 Dy1 C30 161.4(2) . . ?
C2 Dy1 C3 31.5(3) . . ?
C2 Dy1 C31 149.5(3) . . ?
C2 Dy1 C27 120.4(2) . . ?
C2 Dy1 C28 111.4(2) . . ?
C2 Dy1 B1 109.4(3) . . ?
C29 Dy1 C5 178.5(2) . . ?
C29 Dy1 C4 149.2(2) . . ?
C29 Dy1 C30 32.0(2) . . ?
C29 Dy1 C3 130.0(2) . . ?
C29 Dy1 C31 52.7(2) . . ?
C29 Dy1 C27 52.4(2) . . ?
C29 Dy1 B1 98.4(3) . . ?
C1 Dy1 C5 30.8(2) . . ?
C1 Dy1 C2 31.6(2) . . ?
C1 Dy1 C29 150.6(2) . . ?
C1 Dy1 C4 51.0(2) . . ?
C1 Dy1 C30 162.0(2) . . ?
C1 Dy1 C3 51.2(2) . . ?
C1 Dy1 C31 156.7(2) . . ?
C1 Dy1 C27 145.8(2) . . ?
C1 Dy1 C28 142.9(2) . . ?
C1 Dy1 B1 80.5(3) . . ?
C30 Dy1 C5 146.5(2) . . ?
C30 Dy1 C4 139.7(3) . . ?
C30 Dy1 C3 146.6(2) . . ?
C30 Dy1 C31 31.3(3) . . ?
C30 Dy1 C27 51.7(2) . . ?
C30 Dy1 B1 81.7(3) . . ?
C3 Dy1 C5 50.8(2) . . ?
C3 Dy1 C4 30.7(2) . . ?
C3 Dy1 C31 119.3(2) . . ?
C3 Dy1 B1 129.7(3) . . ?
C31 Dy1 C5 125.9(2) . . ?
C31 Dy1 C4 108.9(2) . . ?
C31 Dy1 B1 99.2(4) . . ?
C27 Dy1 C5 126.9(2) . . ?
C27 Dy1 C4 98.4(2) . . ?
C27 Dy1 C3 95.0(2) . . ?
C27 Dy1 C31 31.3(2) . . ?
C27 Dy1 B1 130.0(3) . . ?
C28 Dy1 C5 148.7(2) . . ?
C28 Dy1 C29 31.6(2) . . ?
C28 Dy1 C4 118.2(2) . . ?
C28 Dy1 C30 52.1(2) . . ?
C28 Dy1 C3 100.2(2) . . ?
C28 Dy1 C31 52.4(2) . . ?
C28 Dy1 C27 31.7(2) . . ?
C28 Dy1 B1 129.6(3) . . ?
B1 Dy1 C4 109.9(3) . . ?
C10 Dy2 C8 51.2(3) . . ?
C10 Dy2 C39 159.7(5) . . ?
C10 Dy2 C38 165.8(5) . . ?
C10 Dy2 C37 147.3(5) . . ?
C10 Dy2 C40 141.3(4) . . ?
C10 Dy2 C41 136.1(4) . . ?
C10 Dy2 C39A 162.7(4) . . ?
C10 Dy2 C38A 160.6(4) . . ?
C10 Dy2 C37A 146.2(5) . . ?
C10 Dy2 C41A 140.4(4) . . ?
C9 Dy2 C10 31.1(2) . . ?
C9 Dy2 C8 31.5(2) . . ?
C9 Dy2 C39 138.8(6) . . ?
C9 Dy2 C38 160.9(4) . . ?
C9 Dy2 C37 131.4(6) . . ?
C9 Dy2 C40 111.1(4) . . ?
C9 Dy2 C41 108.0(4) . . ?
C9 Dy2 C39A 152.5(5) . . ?
C9 Dy2 C38A 155.2(5) . . ?
C9 Dy2 C37A 123.3(5) . . ?
C9 Dy2 C41A 109.3(4) . . ?
C8 Dy2 C38 142.6(6) . . ?
C8 Dy2 C39A 123.5(5) . . ?
C8 Dy2 C38A 147.1(4) . . ?
C8 Dy2 C37A 123.4(6) . . ?
C8 Dy2 C41A 97.1(4) . . ?
C39 Dy2 C8 111.6(6) . . ?
C39 Dy2 C38 31.5(5) . . ?
C39 Dy2 C37 51.3(5) . . ?
C39 Dy2 C40 31.6(5) . . ?
C39 Dy2 C41 52.0(5) . . ?
C37 Dy2 C8 135.4(6) . . ?
C37 Dy2 C38 32.3(5) . . ?
C37 Dy2 C41 30.3(5) . . ?
C40 Dy2 C8 92.0(4) . . ?
C40 Dy2 C38 52.8(5) . . ?
C40 Dy2 C37 51.1(6) . . ?
C40 Dy2 C41 31.6(5) . . ?
C41 Dy2 C8 105.1(5) . . ?
C41 Dy2 C38 52.9(5) . . ?
C38A Dy2 C39A 31.2(5) . . ?
C38A Dy2 C41A 51.7(5) . . ?
C37A Dy2 C39A 51.0(5) . . ?
C37A Dy2 C38A 32.2(5) . . ?
C37A Dy2 C41A 29.8(6) . . ?
C41A Dy2 C39A 50.7(6) . . ?
C6 C5 Dy1 120.7(4) . . ?
C4 C5 Dy1 77.2(4) . . ?
C4 C5 C6 126.6(7) . . ?
C1 C5 Dy1 70.7(4) . . ?
C1 C5 C6 125.3(7) . . ?
C1 C5 C4 108.0(6) . . ?
C48 C47 C52 114.3(8) . . ?
C48 C47 B2 118.6(8) . . ?
C52 C47 B2 126.3(7) . . ?
C66 C65 B2 119.0(7) . . ?
C70 C65 C66 111.4(8) . . ?
C70 C65 B2 129.1(8) . . ?
F16 C66 C65 118.3(7) . . ?
F16 C66 C67 116.1(7) . . ?
C67 C66 C65 125.6(8) . . ?
C5 C6 Dy2 121.8(5) . . ?
C7 C6 Dy2 75.2(4) . . ?
C7 C6 C5 128.5(6) . . ?
C10 C6 Dy2 70.7(4) . . ?
C10 C6 C5 124.0(7) . . ?
C10 C6 C7 107.4(7) . . ?
C6 C7 Dy2 74.4(4) . . ?
C6 C7 C19 130.0(6) . . ?
C6 C7 C8 106.7(7) . . ?
C19 C7 Dy2 126.8(5) . . ?
C8 C7 Dy2 71.1(4) . . ?
C8 C7 C19 122.6(7) . . ?
C7 C19 C22 112.5(7) . . ?
C7 C19 C22A 100.4(11) . . ?
C21 C19 C7 112.3(8) . . ?
C21 C19 C20 108.0(9) . . ?
C21 C19 C22 108.9(9) . . ?
C20 C19 C7 110.1(7) . . ?
C20 C19 C22 104.6(9) . . ?
C21A C19 C7 115.7(11) . . ?
C21A C19 C22A 107.8(15) . . ?
C20A C19 C7 109.8(11) . . ?
C20A C19 C21A 112.4(15) . . ?
C20A C19 C22A 109.9(17) . . ?
C1 C2 Dy1 73.6(4) . . ?
C1 C2 C3 105.7(7) . . ?
C1 C2 C13 125.6(8) . . ?
C3 C2 Dy1 76.3(4) . . ?
C3 C2 C13 128.6(7) . . ?
C13 C2 Dy1 112.8(5) . . ?
F11 C64 C59 120.5(11) . . ?
F11 C64 C63 117.8(12) . . ?
C63 C64 C59 121.7(13) . . ?
F1 C48 C47 120.1(7) . . ?
F1 C48 C49 116.1(9) . . ?
C47 C48 C49 123.8(11) . . ?
C30 C29 Dy1 74.9(4) . . ?
C30 C29 C33 126.7(7) . . ?
C28 C29 Dy1 74.0(4) . . ?
C28 C29 C30 106.9(7) . . ?
C28 C29 C33 126.2(7) . . ?
C33 C29 Dy1 120.7(5) . . ?
F7 C55 C54 120.8(7) . . ?
F7 C55 C56 121.3(7) . . ?
C54 C55 C56 117.9(7) . . ?
C58 C53 B2 126.8(7) . . ?
C54 C53 C58 113.1(7) . . ?
C54 C53 B2 119.6(7) . . ?
C5 C4 Dy1 72.0(4) . . ?
C5 C4 C16 129.1(7) . . ?
C3 C4 Dy1 70.9(4) . . ?
C3 C4 C5 105.6(7) . . ?
C3 C4 C16 124.0(7) . . ?
C16 C4 Dy1 131.8(5) . . ?
C5 C1 Dy1 78.4(4) . . ?
C5 C1 C2 110.5(7) . . ?
C2 C1 Dy1 74.7(4) . . ?
C6 C10 Dy2 78.3(4) . . ?
C9 C10 Dy2 74.4(5) . . ?
C9 C10 C6 110.0(7) . . ?
C29 C30 Dy1 73.1(4) . . ?
C29 C30 C34 125.0(8) . . ?
C31 C30 Dy1 75.4(5) . . ?
C31 C30 C29 109.1(6) . . ?
C31 C30 C34 125.5(8) . . ?
C34 C30 Dy1 123.5(6) . . ?
F5 C52 C47 122.0(7) . . ?
F5 C52 C51 115.1(10) . . ?
C51 C52 C47 122.9(10) . . ?
C2 C3 Dy1 72.2(4) . . ?
C2 C3 C4 110.2(6) . . ?
C4 C3 Dy1 78.5(4) . . ?
C10 C9 Dy2 74.5(4) . . ?
C10 C9 C8 106.7(6) . . ?
C10 C9 C23 124.3(7) . . ?
C8 C9 Dy2 75.1(4) . . ?
C8 C9 C23 129.1(7) . . ?
C23 C9 Dy2 116.0(5) . . ?
F17 C67 C66 121.6(8) . . ?
F17 C67 C68 119.7(8) . . ?
C66 C67 C68 118.6(9) . . ?
C30 C31 Dy1 73.3(5) . . ?
C30 C31 C27 107.0(7) . . ?
C30 C31 C35 125.0(7) . . ?
C27 C31 Dy1 73.7(5) . . ?
C27 C31 C35 127.5(8) . . ?
C35 C31 Dy1 124.6(6) . . ?
F10 C58 C53 121.4(6) . . ?
F10 C58 C57 114.8(7) . . ?
C57 C58 C53 123.8(7) . . ?
C31 C27 Dy1 75.0(5) . . ?
C31 C27 C28 108.2(7) . . ?
C31 C27 C36 125.4(7) . . ?
C28 C27 Dy1 72.6(4) . . ?
C28 C27 C36 125.6(7) . . ?
C36 C27 Dy1 126.3(5) . . ?
F6 C54 C55 115.3(7) . . ?
F6 C54 C53 119.2(7) . . ?
C53 C54 C55 125.5(7) . . ?
F9 C57 C58 120.0(7) . . ?
F9 C57 C56 120.0(7) . . ?
C56 C57 C58 119.9(8) . . ?
C7 C8 Dy2 77.9(4) . . ?
C9 C8 Dy2 73.3(4) . . ?
C9 C8 C7 109.2(7) . . ?
F15 C60 C61 113.0(12) . . ?
C59 C60 F15 121.9(11) . . ?
C59 C60 C61 125.0(13) . . ?
C64 C59 B2 119.0(12) . . ?
C60 C59 C64 115.5(11) . . ?
C60 C59 B2 124.6(12) . . ?
F8 C56 C55 120.3(7) . . ?
F8 C56 C57 119.9(8) . . ?
C57 C56 C55 119.7(7) . . ?
F20 C70 C65 118.6(8) . . ?
F20 C70 C69 117.4(8) . . ?
C69 C70 C65 123.8(9) . . ?
C29 C28 Dy1 74.4(4) . . ?
C29 C28 C27 108.7(6) . . ?
C29 C28 C32 125.0(7) . . ?
C27 C28 Dy1 75.7(4) . . ?
C27 C28 C32 125.7(7) . . ?
C32 C28 Dy1 122.9(5) . . ?
C9 C23 C25 107.9(6) . . ?
C9 C23 C26 111.1(7) . . ?
C24 C23 C9 110.3(8) . . ?
C24 C23 C25 109.8(9) . . ?
C24 C23 C26 109.0(8) . . ?
C26 C23 C25 108.7(8) . . ?
C4 C16 C17 113.2(6) . . ?
C4 C16 C15 109.7(7) . . ?
C4 C16 C18 109.8(7) . . ?
C15 C16 C17 107.7(7) . . ?
C18 C16 C17 107.5(7) . . ?
C18 C16 C15 108.7(7) . . ?
C70 C69 F19 117.2(9) . . ?
C68 C69 F19 120.2(9) . . ?
C68 C69 C70 122.6(8) . . ?
F18 C68 C67 121.3(9) . . ?
F18 C68 C69 120.8(9) . . ?
C69 C68 C67 117.9(9) . . ?
F13 C62 C61 119.2(12) . . ?
F13 C62 C63 121.9(13) . . ?
C63 C62 C61 118.9(10) . . ?
C47 B2 C59 118.1(8) . . ?
C47 B2 C59A 105.2(10) . . ?
C65 B2 C47 103.1(6) . . ?
C65 B2 C53 114.2(7) . . ?
C65 B2 C59 109.5(10) . . ?
C65 B2 C59A 120.5(18) . . ?
C53 B2 C47 113.4(7) . . ?
C53 B2 C59 99.0(10) . . ?
C53 B2 C59A 100.6(18) . . ?
C2 C13 C14 109.7(7) . . ?
C2 C13 C11 107.2(7) . . ?
C12 C13 C2 111.3(8) . . ?
C12 C13 C14 109.5(8) . . ?
C12 C13 C11 110.5(8) . . ?
C14 C13 C11 108.5(9) . . ?
F2 C49 C48 118.8(14) . . ?
F2 C49 C50 123.1(12) . . ?
C50 C49 C48 118.1(11) . . ?
F14 C61 C60 121.0(13) . . ?
F14 C61 C62 121.0(10) . . ?
C60 C61 C62 118.0(12) . . ?
F4 C51 C52 120.6(13) . . ?
F4 C51 C50 119.1(11) . . ?
C50 C51 C52 120.2(12) . . ?
F3 C50 C49 118.5(16) . . ?
C51 C50 F3 121.0(16) . . ?
C51 C50 C49 120.5(10) . . ?
Dy2 B1 Dy1 120.6(4) . . ?
F12 C63 C64 119.9(13) . . ?
F12 C63 C62 119.2(10) . . ?
C64 C63 C62 120.9(13) . . ?
C38 C39 Dy2 75.1(11) . . ?
C38 C39 C44 119(2) . . ?
C40 C39 Dy2 74.4(10) . . ?
C40 C39 C38 110.3(14) . . ?
C40 C39 C44 130(2) . . ?
C44 C39 Dy2 125.1(13) . . ?
C43 C38 Dy2 122.0(15) . . ?
C39 C38 Dy2 73.4(11) . . ?
C39 C38 C43 131(2) . . ?
C39 C38 C37 103.4(13) . . ?
C37 C38 Dy2 73.2(10) . . ?
C37 C38 C43 126(2) . . ?
C42 C37 Dy2 118.0(12) . . ?
C38 C37 Dy2 74.5(10) . . ?
C38 C37 C42 119(2) . . ?
C41 C37 Dy2 75.2(10) . . ?
C41 C37 C42 129(2) . . ?
C41 C37 C38 111.6(15) . . ?
C39 C40 Dy2 74.0(9) . . ?
C39 C40 C45 127(2) . . ?
C39 C40 C41 107.4(14) . . ?
C45 C40 Dy2 124.8(11) . . ?
C41 C40 Dy2 74.6(10) . . ?
C41 C40 C45 125(2) . . ?
C46 C41 Dy2 127.1(12) . . ?
C37 C41 Dy2 74.5(10) . . ?
C37 C41 C46 122(2) . . ?
C37 C41 C40 107.3(14) . . ?
C40 C41 Dy2 73.8(9) . . ?
C40 C41 C46 129(2) . . ?
C45A C40A Dy2 129.5(12) . . ?
C39A C40A Dy2 74.2(11) . . ?
C39A C40A C45A 123(2) . . ?
C39A C40A C41A 106.7(14) . . ?
C41A C40A Dy2 73.8(11) . . ?
C41A C40A C45A 129(2) . . ?
C44A C39A Dy2 120.3(13) . . ?
C40A C39A Dy2 75.3(12) . . ?
C40A C39A C44A 131(2) . . ?
C40A C39A C38A 110.1(15) . . ?
C38A C39A Dy2 73.2(11) . . ?
C38A C39A C44A 119.2(19) . . ?
C43A C38A Dy2 123.8(14) . . ?
C39A C38A Dy2 75.6(11) . . ?
C39A C38A C43A 127(2) . . ?
C39A C38A C37A 104.5(14) . . ?
C37A C38A Dy2 73.9(11) . . ?
C37A C38A C43A 127(2) . . ?
C42A C37A Dy2 118.9(15) . . ?
C38A C37A Dy2 73.9(11) . . ?
C38A C37A C42A 121(2) . . ?
C41A C37A Dy2 76.3(12) . . ?
C41A C37A C42A 129(2) . . ?
C41A C37A C38A 109.8(15) . . ?
C46A C41A Dy2 123.3(14) . . ?
C40A C41A Dy2 75.1(11) . . ?
C40A C41A C46A 125(2) . . ?
C37A C41A Dy2 73.9(12) . . ?
C37A C41A C46A 126(3) . . ?
C37A C41A C40A 108.8(14) . . ?
F11A C64A C63A 115.8(19) . . ?
F11A C64A C59A 119.3(18) . . ?
C63A C64A C59A 125(2) . . ?
F12A C63A C64A 120(2) . . ?
F12A C63A C62A 118(2) . . ?
C62A C63A C64A 122(2) . . ?
C63A C62A C61A 117.0(16) . . ?
F13A C62A C63A 123(2) . . ?
F13A C62A C61A 120(2) . . ?
F14A C61A C62A 117.3(17) . . ?
F14A C61A C60A 125(2) . . ?
C60A C61A C62A 118(2) . . ?
C59A C60A C61A 129(2) . . ?
F15A C60A C61A 111.0(19) . . ?
F15A C60A C59A 120.4(16) . . ?
C64A C59A B2 117.1(15) . . ?
C60A C59A B2 133.0(16) . . ?
C60A C59A C64A 109.9(16) . . ?

loop_
_geom_bond_atom_site_label_1
_geom_bond_atom_site_label_2
_geom_bond_distance
_geom_bond_site_symmetry_2
_geom_bond_publ_flag
Dy1 C5 2.675(7) . ?
Dy1 C2 2.592(8) . ?
Dy1 C29 2.599(7) . ?
Dy1 C4 2.742(8) . ?
Dy1 C1 2.578(7) . ?
Dy1 C30 2.622(8) . ?
Dy1 C3 2.644(8) . ?
Dy1 C31 2.650(8) . ?
Dy1 C27 2.634(8) . ?
Dy1 C28 2.594(7) . ?
Dy1 B1 2.715(10) . ?
Dy2 C10 2.591(8) . ?
Dy2 C9 2.589(7) . ?
Dy2 C8 2.613(7) . ?
Dy2 C39 2.594(18) . ?
Dy2 C38 2.62(2) . ?
Dy2 C37 2.600(16) . ?
Dy2 C40 2.599(15) . ?
Dy2 C41 2.610(15) . ?
Dy2 C39A 2.655(18) . ?
Dy2 C38A 2.62(2) . ?
Dy2 C37A 2.62(2) . ?
Dy2 C41A 2.652(18) . ?
F16 C66 1.348(9) . ?
F6 C54 1.354(9) . ?
F10 C58 1.361(9) . ?
F5 C52 1.334(11) . ?
F9 C57 1.348(10) . ?
F8 C56 1.341(9) . ?
F7 C55 1.333(9) . ?
F20 C70 1.355(10) . ?
F17 C67 1.312(11) . ?
F1 C48 1.353(11) . ?
F15 C60 1.371(15) . ?
F11 C64 1.314(17) . ?
F18 C68 1.329(10) . ?
F19 C69 1.379(10) . ?
F14 C61 1.328(15) . ?
F13 C62 1.335(13) . ?
F2 C49 1.355(14) . ?
F4 C51 1.342(14) . ?
F12 C63 1.349(15) . ?
C5 C6 1.512(10) . ?
C5 C4 1.438(11) . ?
C5 C1 1.400(11) . ?
C47 C48 1.367(12) . ?
C47 C52 1.392(12) . ?
C47 B2 1.656(11) . ?
C65 C66 1.409(12) . ?
C65 C70 1.398(12) . ?
C65 B2 1.636(13) . ?
C66 C67 1.387(11) . ?
C6 C7 1.416(11) . ?
C6 C10 1.415(10) . ?
C7 C19 1.537(10) . ?
C7 C8 1.424(10) . ?
C19 C21 1.505(13) . ?
C19 C20 1.514(13) . ?
C19 C22 1.550(13) . ?
C19 C21A 1.497(17) . ?
C19 C20A 1.477(19) . ?
C19 C22A 1.582(18) . ?
C2 C1 1.409(10) . ?
C2 C3 1.423(12) . ?
C2 C13 1.519(11) . ?
C64 C59 1.398(18) . ?
C64 C63 1.372(17) . ?
F3 C50 1.354(11) . ?
C48 C49 1.412(14) . ?
C29 C30 1.438(11) . ?
C29 C28 1.413(10) . ?
C29 C33 1.497(11) . ?
C55 C54 1.387(11) . ?
C55 C56 1.390(12) . ?
C53 C58 1.392(11) . ?
C53 C54 1.384(11) . ?
C53 B2 1.656(11) . ?
C4 C3 1.428(10) . ?
C4 C16 1.525(11) . ?
C10 C9 1.390(11) . ?
C30 C31 1.423(12) . ?
C30 C34 1.520(11) . ?
C52 C51 1.381(13) . ?
C9 C8 1.413(11) . ?
C9 C23 1.522(10) . ?
C67 C68 1.391(13) . ?
C31 C27 1.426(10) . ?
C31 C35 1.491(11) . ?
C58 C57 1.391(10) . ?
C27 C28 1.431(10) . ?
C27 C36 1.504(11) . ?
C57 C56 1.356(12) . ?
C60 C59 1.369(17) . ?
C60 C61 1.372(15) . ?
C59 B2 1.662(14) . ?
C70 C69 1.375(13) . ?
C28 C32 1.493(10) . ?
C17 C16 1.547(11) . ?
C23 C25 1.552(12) . ?
C23 C24 1.512(14) . ?
C23 C26 1.546(13) . ?
C16 C15 1.532(11) . ?
C16 C18 1.529(12) . ?
C69 C68 1.338(14) . ?
C62 C61 1.398(19) . ?
C62 C63 1.38(2) . ?
B2 C59A 1.706(18) . ?
C13 C12 1.511(13) . ?
C13 C14 1.522(13) . ?
C13 C11 1.542(14) . ?
C49 C50 1.36(2) . ?
C51 C50 1.34(2) . ?
C43 C38 1.478(19) . ?
C46 C41 1.465(18) . ?
C39 C38 1.41(2) . ?
C39 C40 1.41(2) . ?
C39 C44 1.53(2) . ?
C45 C40 1.509(19) . ?
C42 C37 1.56(2) . ?
C38 C37 1.45(2) . ?
C37 C41 1.36(2) . ?
C40 C41 1.42(2) . ?
C44A C39A 1.55(2) . ?
C43A C38A 1.477(17) . ?
C42A C37A 1.56(2) . ?
C46A C41A 1.473(19) . ?
C45A C40A 1.51(2) . ?
C40A C39A 1.40(2) . ?
C40A C41A 1.43(2) . ?
C39A C38A 1.42(2) . ?
C38A C37A 1.45(2) . ?
C37A C41A 1.36(2) . ?
F11A C64A 1.30(2) . ?
C64A C63A 1.38(2) . ?
C64A C59A 1.41(2) . ?
C63A F12A 1.35(2) . ?
C63A C62A 1.37(3) . ?
F13A C62A 1.336(18) . ?
C62A C61A 1.41(2) . ?
C61A F14A 1.34(2) . ?
C61A C60A 1.382(18) . ?
C60A C59A 1.38(2) . ?
C60A F15A 1.37(2) . ?
